data_7023373
loop_
_publ_author_name
'Song, Xue-Zhi'
'Song, Shu-Yan'
'Zhu, Min'
'Hao, Zhao-Min'
'Meng, Xing'
'Zhao, Shu-Na'
'Zhang, Hong-Jie'

_publ_section_title
;
 Employing tripodal carboxylate ligand to construct Co(II) coordination
 networks modulated by N-donor ligands: syntheses, structures and magnetic
 properties.
;
_journal_issue 36
_journal_name_full 'Dalton transactions (Cambridge, England : 2003)'
_journal_page_first 13231
_journal_page_last 13240
_journal_paper_doi 10.1039/c3dt51241j
_journal_volume 42
_journal_year 2013
_chemical_formula_sum 'C110 H82 Co5 N10 O34'
_chemical_formula_weight 2382.51
_chemical_name_systematic ?
_space_group_IT_number 15
_symmetry_cell_setting monoclinic
_symmetry_space_group_name_Hall '-C 2yc'
_symmetry_space_group_name_H-M 'C 1 2/c 1'
_atom_sites_solution_hydrogens geom
_atom_sites_solution_primary direct
_atom_sites_solution_secondary difmap
_audit_creation_method SHELXL-97
_cell_angle_alpha 90.00
_cell_angle_beta 108.2300(10)
_cell_angle_gamma 90.00
_cell_formula_units_Z 4
_cell_length_a 46.6723(14)
_cell_length_b 11.4002(3)
_cell_length_c 20.0539(6)
_cell_measurement_temperature 185(2)
_cell_volume 10134.6(5)
_computing_cell_refinement 'Bruker SAINT'
_computing_data_collection 'Bruker APEX2'
_computing_data_reduction 'Bruker SAINT'
_computing_molecular_graphics 'Bruker SHELXTL'
_computing_publication_material 'Bruker SHELXTL'
_computing_structure_refinement 'SHELXL-97 (Sheldrick, 1997)'
_computing_structure_solution 'SHELXS-97 (Sheldrick, 1997)'
_diffrn_ambient_temperature 185(2)
_diffrn_measured_fraction_theta_full 0.999
_diffrn_measured_fraction_theta_max 0.999
_diffrn_measurement_device_type 'Bruker APEX-II CCD'
_diffrn_measurement_method '\f and \w scans'
_diffrn_radiation_monochromator graphite
_diffrn_radiation_source 'fine-focus sealed tube'
_diffrn_radiation_type MoK\a
_diffrn_radiation_wavelength 0.71073
_diffrn_reflns_av_R_equivalents 0.0344
_diffrn_reflns_av_sigmaI/netI 0.0399
_diffrn_reflns_limit_h_max 57
_diffrn_reflns_limit_h_min -41
_diffrn_reflns_limit_k_max 13
_diffrn_reflns_limit_k_min -14
_diffrn_reflns_limit_l_max 22
_diffrn_reflns_limit_l_min -24
_diffrn_reflns_number 27570
_diffrn_reflns_theta_full 26.07
_diffrn_reflns_theta_max 26.07
_diffrn_reflns_theta_min 0.92
_exptl_absorpt_coefficient_mu 0.895
_exptl_absorpt_correction_T_max 0.8628
_exptl_absorpt_correction_T_min 0.8275
_exptl_absorpt_correction_type multi-scan
_exptl_absorpt_process_details 'SADABS, Sheldrick, 1996'
_exptl_crystal_colour red
_exptl_crystal_density_diffrn 1.561
_exptl_crystal_density_method 'not measured'
_exptl_crystal_description block
_exptl_crystal_F_000 4876
_exptl_crystal_size_max 0.22
_exptl_crystal_size_mid 0.18
_exptl_crystal_size_min 0.17
_refine_diff_density_max 1.003
_refine_diff_density_min -0.415
_refine_diff_density_rms 0.101
_refine_ls_extinction_method none
_refine_ls_goodness_of_fit_ref 1.052
_refine_ls_hydrogen_treatment mixed
_refine_ls_matrix_type full
_refine_ls_number_parameters 722
_refine_ls_number_reflns 10030
_refine_ls_number_restraints 1
_refine_ls_restrained_S_all 1.052
_refine_ls_R_factor_all 0.0502
_refine_ls_R_factor_gt 0.0362
_refine_ls_shift/su_max 0.008
_refine_ls_shift/su_mean 0.000
_refine_ls_structure_factor_coef Fsqd
_refine_ls_weighting_details 'calc w=1/[\s^2^(Fo^2^)+(0.0560P)^2^+8.6768P] where P=(Fo^2^+2Fc^2^)/3'
_refine_ls_weighting_scheme calc
_refine_ls_wR_factor_gt 0.0965
_refine_ls_wR_factor_ref 0.1090
_reflns_number_gt 7878
_reflns_number_total 10030
_reflns_threshold_expression >2sigma(I)
_cod_data_source_file c3dt51241j.txt
_cod_data_source_block 5
_cod_depositor_comments
;
The following automatic conversions were performed:

'_symmetry_cell_setting' value 'Monoclinic' changed to 'monoclinic'
according to /home/saulius/struct/CIF-dictionaries/cif_core.dic
dictionary named 'cif_core.dic' version 2.4.2 from 2011-04-26.

Automatic conversion script
Id: cif_fix_values 1891 2012-01-12 08:04:46Z andrius 

The following automatic conversions were performed:

'_exptl_absorpt_correction_type' value 'multi-scans' was replaced
with the value 'multi-scan' as specified in the replacement file
'src/cod-tools/trunk/data/replacement-values/replacement_values.lst'.

Automatic conversion script
Id: cif_fix_values 5376 2017-05-30 11:51:03Z andrius 
;
_cod_original_sg_symbol_H-M C2/c
_cod_database_code 7023373

loop_
_symmetry_equiv_pos_as_xyz
'x, y, z'
'-x, y, -z+1/2'
'x+1/2, y+1/2, z'
'-x+1/2, y+1/2, -z+1/2'
'-x, -y, -z'
'x, -y, z-1/2'
'-x+1/2, -y+1/2, -z'
'x+1/2, -y+1/2, z-1/2'

loop_
_atom_site_label
_atom_site_type_symbol
_atom_site_fract_x
_atom_site_fract_y
_atom_site_fract_z
_atom_site_U_iso_or_equiv
_atom_site_adp_type
_atom_site_occupancy
_atom_site_symmetry_multiplicity
_atom_site_calc_flag
_atom_site_refinement_flags
C8 C 0.21491(6) 0.4984(2) 0.58057(13) 0.0149(5) Uani 1 1 d .
C10 C 0.34104(6) 0.7346(2) 0.53383(13) 0.0163(5) Uani 1 1 d .
H10 H 0.3370 0.8164 0.5327 0.020 Uiso 1 1 calc R
C11 C 0.37028(6) 0.6931(2) 0.55377(13) 0.0174(5) Uani 1 1 d .
H11 H 0.3866 0.7471 0.5664 0.021 Uiso 1 1 calc R
C12 C 0.37630(6) 0.5729(2) 0.55567(13) 0.0181(6) Uani 1 1 d .
C13 C 0.35232(6) 0.4943(2) 0.53695(14) 0.0194(6) Uani 1 1 d .
H13 H 0.3563 0.4124 0.5385 0.023 Uiso 1 1 calc R
C14 C 0.32275(6) 0.5336(2) 0.51611(13) 0.0179(6) Uani 1 1 d .
H14 H 0.3064 0.4797 0.5026 0.021 Uiso 1 1 calc R
C15 C 0.40746(6) 0.5265(3) 0.57849(15) 0.0248(6) Uani 1 1 d .
C16 C 0.10293(6) 0.5061(2) 0.37684(13) 0.0137(5) Uani 1 1 d .
C17 C 0.08958(6) 0.5231(2) 0.43527(13) 0.0136(5) Uani 1 1 d .
C18 C 0.06070(6) 0.5696(2) 0.42119(13) 0.0168(5) Uani 1 1 d .
H18 H 0.0489 0.5868 0.3743 0.020 Uiso 1 1 calc R
C19 C 0.04947(6) 0.5903(2) 0.47610(13) 0.0190(6) Uani 1 1 d .
C20 C 0.06580(6) 0.5614(2) 0.54474(13) 0.0186(6) Uani 1 1 d .
H20 H 0.0572 0.5717 0.5815 0.022 Uiso 1 1 calc R
C21 C 0.09494(6) 0.5170(2) 0.55894(13) 0.0146(5) Uani 1 1 d .
C22 C 0.10697(6) 0.4992(2) 0.50448(13) 0.0139(5) Uani 1 1 d .
H22 H 0.1270 0.4709 0.5143 0.017 Uiso 1 1 calc R
C23 C 0.11406(6) 0.4944(2) 0.63377(12) 0.0120(5) Uani 1 1 d .
C24 C 0.01798(6) 0.7362(3) 0.50047(13) 0.0223(6) Uani 1 1 d .
C25 C -0.00986(6) 0.7532(3) 0.50979(14) 0.0252(6) Uani 1 1 d .
H25 H -0.0262 0.7022 0.4881 0.030 Uiso 1 1 calc R
C26 C -0.01355(6) 0.8459(2) 0.55126(14) 0.0230(6) Uani 1 1 d .
H26 H -0.0327 0.8592 0.5574 0.028 Uiso 1 1 calc R
C27 C 0.01061(6) 0.9197(2) 0.58391(13) 0.0188(6) Uani 1 1 d .
C28 C 0.03794(6) 0.9038(2) 0.57103(14) 0.0219(6) Uani 1 1 d .
H28 H 0.0542 0.9556 0.5917 0.026 Uiso 1 1 calc R
C29 C 0.04161(6) 0.8136(2) 0.52859(14) 0.0227(6) Uani 1 1 d .
H29 H 0.0601 0.8045 0.5187 0.027 Uiso 1 1 calc R
C30 C 0.00826(6) 1.0026(2) 0.63893(14) 0.0184(6) Uani 1 1 d .
C38 C 0.10327(6) 1.2484(2) 0.24603(14) 0.0190(6) Uani 1 1 d .
H38 H 0.0855 1.2908 0.2221 0.023 Uiso 1 1 calc R
C40 C 0.15284(6) 1.2472(2) 0.31373(13) 0.0169(5) Uani 1 1 d .
H40 H 0.1707 1.2885 0.3386 0.020 Uiso 1 1 calc R
C41 C 0.16201(6) 0.7789(2) 0.13436(13) 0.0181(6) Uani 1 1 d .
H41 H 0.1446 0.7374 0.1074 0.022 Uiso 1 1 calc R
C42 C 0.16093(6) 0.9000(2) 0.13504(13) 0.0188(6) Uani 1 1 d .
H42 H 0.1429 0.9396 0.1095 0.023 Uiso 1 1 calc R
C43 C 0.18622(6) 0.9644(2) 0.17319(13) 0.0137(5) Uani 1 1 d .
C44 C 0.21175(6) 0.8992(2) 0.20912(14) 0.0210(6) Uani 1 1 d .
H44 H 0.2298 0.9379 0.2355 0.025 Uiso 1 1 calc R
C45 C 0.21067(6) 0.7782(2) 0.20617(14) 0.0202(6) Uani 1 1 d .
H45 H 0.2283 0.7359 0.2315 0.024 Uiso 1 1 calc R
C46 C 0.18593(6) 1.0940(2) 0.17553(12) 0.0138(5) Uani 1 1 d .
C47 C 0.16312(6) 1.1595(2) 0.12900(13) 0.0178(6) Uani 1 1 d .
H47 H 0.1469 1.1208 0.0955 0.021 Uiso 1 1 calc R
C48 C 0.16405(6) 1.2804(2) 0.13147(13) 0.0174(6) Uani 1 1 d .
H48 H 0.1484 1.3227 0.0985 0.021 Uiso 1 1 calc R
C49 C 0.20846(6) 1.1573(2) 0.22420(13) 0.0167(5) Uani 1 1 d .
H49 H 0.2245 1.1170 0.2575 0.020 Uiso 1 1 calc R
C50 C 0.20763(6) 1.2789(2) 0.22421(13) 0.0169(5) Uani 1 1 d .
H50 H 0.2231 1.3199 0.2585 0.020 Uiso 1 1 calc R
C51 C -0.02569(6) 0.7986(2) 0.72435(14) 0.0204(6) Uani 1 1 d .
H51 H -0.0440 0.8405 0.7050 0.024 Uiso 1 1 calc R
C52 C -0.02677(6) 0.6767(2) 0.72477(14) 0.0208(6) Uani 1 1 d .
H52 H -0.0455 0.6369 0.7080 0.025 Uiso 1 1 calc R
C53 C 0.0000 0.6138(3) 0.7500 0.0166(8) Uani 1 2 d S
C54 C 0.0000 0.4835(3) 0.7500 0.0174(8) Uani 1 2 d S
C55 C -0.01826(6) 0.4206(2) 0.78028(13) 0.0196(6) Uani 1 1 d .
H55 H -0.0313 0.4604 0.8007 0.023 Uiso 1 1 calc R
C56 C -0.01721(6) 0.2989(2) 0.78032(14) 0.0203(6) Uani 1 1 d .
H56 H -0.0292 0.2570 0.8028 0.024 Uiso 1 1 calc R
N2 N 0.12825(5) 1.30946(18) 0.28009(10) 0.0139(4) Uani 1 1 d .
N3 N 0.18642(5) 0.71694(18) 0.16988(10) 0.0138(4) Uani 1 1 d .
N4 N 0.18592(5) 1.34145(17) 0.17793(10) 0.0128(4) Uani 1 1 d .
N5 N 0.0000 0.8601(3) 0.7500 0.0175(7) Uani 1 2 d S
N6 N 0.0000 0.2376(3) 0.7500 0.0165(6) Uani 1 2 d S
O1W O 0.15880(5) 0.30052(18) 0.48050(11) 0.0349(5) Uani 1 1 d .
O3 O 0.18659(4) 0.48509(15) 0.56718(9) 0.0172(4) Uani 1 1 d .
O2W O 0.25925(6) 0.2628(2) 0.61027(11) 0.0522(7) Uani 1 1 d .
O4 O 0.23242(4) 0.48791(16) 0.64223(9) 0.0205(4) Uani 1 1 d .
O3W O 0.28629(6) 0.2968(2) 0.50826(14) 0.0506(7) Uani 1 1 d .
O7 O 0.42800(4) 0.61064(18) 0.58849(11) 0.0309(5) Uani 1 1 d D
O8 O 0.08655(4) 0.51206(15) 0.31398(9) 0.0155(4) Uani 1 1 d .
O9 O 0.13108(4) 0.48834(15) 0.39224(9) 0.0158(4) Uani 1 1 d .
O10 O 0.10180(4) 0.50712(14) 0.68102(9) 0.0151(4) Uani 1 1 d .
O11 O 0.14112(4) 0.46497(15) 0.64497(9) 0.0149(4) Uani 1 1 d .
O12 O 0.02075(4) 0.63928(18) 0.46056(9) 0.0264(5) Uani 1 1 d .
O13 O -0.01757(4) 1.03194(16) 0.64263(9) 0.0197(4) Uani 1 1 d .
O14 O 0.03149(4) 1.03273(16) 0.68770(10) 0.0212(4) Uani 1 1 d .
Co3 Co 0.0000 1.05331(4) 0.7500 0.01594(12) Uani 1 2 d S
H7O H 0.4462(4) 0.578(2) 0.6029(14) 0.024 Uiso 1 1 d D
C1 C 0.20139(6) 0.5219(2) 0.32211(13) 0.0124(5) Uani 1 1 d .
C2 C 0.22025(5) 0.5437(2) 0.39729(13) 0.0128(5) Uani 1 1 d .
C3 C 0.24777(6) 0.6024(2) 0.41219(13) 0.0150(5) Uani 1 1 d .
H3 H 0.2552 0.6261 0.3753 0.018 Uiso 1 1 calc R
C4 C 0.26398(5) 0.6257(2) 0.48130(13) 0.0156(5) Uani 1 1 d .
C5 C 0.25437(6) 0.5873(2) 0.53623(13) 0.0168(5) Uani 1 1 d .
H5 H 0.2665 0.5998 0.5835 0.020 Uiso 1 1 calc R
C6 C 0.22683(6) 0.5301(2) 0.52133(13) 0.0145(5) Uani 1 1 d .
C7 C 0.20949(6) 0.5102(2) 0.45196(13) 0.0140(5) Uani 1 1 d .
H7 H 0.1903 0.4738 0.4418 0.017 Uiso 1 1 calc R
C9 C 0.31756(6) 0.6532(2) 0.51538(12) 0.0152(5) Uani 1 1 d .
C31 C 0.10364(6) 0.7443(2) 0.25658(14) 0.0204(6) Uani 1 1 d .
H31 H 0.0855 0.7006 0.2397 0.025 Uiso 1 1 calc R
C32 C 0.10180(6) 0.8658(2) 0.25453(14) 0.0211(6) Uani 1 1 d .
H32 H 0.0828 0.9035 0.2371 0.025 Uiso 1 1 calc R
C33 C 0.12816(6) 0.9321(2) 0.27824(12) 0.0134(5) Uani 1 1 d .
C34 C 0.15516(6) 0.8703(2) 0.30232(13) 0.0161(5) Uani 1 1 d .
H34 H 0.1738 0.9114 0.3178 0.019 Uiso 1 1 calc R
C35 C 0.15489(6) 0.7496(2) 0.30366(13) 0.0159(5) Uani 1 1 d .
H35 H 0.1736 0.7098 0.3216 0.019 Uiso 1 1 calc R
C36 C 0.12794(6) 1.0625(2) 0.27875(12) 0.0134(5) Uani 1 1 d .
C37 C 0.10214(6) 1.1275(2) 0.24406(14) 0.0185(6) Uani 1 1 d .
H37 H 0.0839 1.0886 0.2193 0.022 Uiso 1 1 calc R
C39 C 0.15369(6) 1.1266(2) 0.31426(13) 0.0167(5) Uani 1 1 d .
H39 H 0.1718 1.0869 0.3388 0.020 Uiso 1 1 calc R
N1 N 0.12970(5) 0.68503(18) 0.28110(10) 0.0136(4) Uani 1 1 d .
O1 O 0.21358(4) 0.54138(15) 0.27492(8) 0.0153(4) Uani 1 1 d .
O2 O 0.17473(4) 0.48810(14) 0.30974(9) 0.0141(4) Uani 1 1 d .
O5 O 0.28890(4) 0.70080(15) 0.49475(9) 0.0187(4) Uani 1 1 d .
O6 O 0.41387(5) 0.4242(2) 0.58796(15) 0.0502(7) Uani 1 1 d .
Co1 Co 0.186818(7) 0.52810(3) 0.172500(16) 0.01099(9) Uani 1 1 d .
Co2 Co 0.128808(7) 0.49747(3) 0.283776(16) 0.01045(9) Uani 1 1 d .

loop_
_atom_site_aniso_label
_atom_site_aniso_U_11
_atom_site_aniso_U_22
_atom_site_aniso_U_33
_atom_site_aniso_U_23
_atom_site_aniso_U_13
_atom_site_aniso_U_12
C8 0.0233(14) 0.0091(12) 0.0124(12) -0.0027(9) 0.0060(11) 0.0011(10)
C10 0.0160(13) 0.0152(13) 0.0167(13) -0.0024(10) 0.0036(11) -0.0004(10)
C11 0.0162(13) 0.0191(14) 0.0170(13) 0.0002(11) 0.0055(11) -0.0034(11)
C12 0.0175(14) 0.0197(14) 0.0163(13) 0.0021(11) 0.0040(11) 0.0021(11)
C13 0.0229(15) 0.0158(13) 0.0186(13) 0.0019(10) 0.0054(11) 0.0020(11)
C14 0.0216(14) 0.0162(13) 0.0155(13) 0.0002(10) 0.0054(11) -0.0047(11)
C15 0.0199(15) 0.0279(16) 0.0265(15) 0.0039(12) 0.0070(12) 0.0020(12)
C16 0.0210(14) 0.0088(12) 0.0125(12) -0.0004(9) 0.0071(11) -0.0014(10)
C17 0.0149(13) 0.0122(12) 0.0135(12) -0.0022(10) 0.0039(10) -0.0007(10)
C18 0.0204(14) 0.0188(14) 0.0095(12) 0.0000(10) 0.0023(10) 0.0020(11)
C19 0.0159(13) 0.0222(14) 0.0168(13) -0.0037(11) 0.0021(11) 0.0053(11)
C20 0.0195(14) 0.0258(15) 0.0121(12) -0.0036(11) 0.0072(11) 0.0001(11)
C21 0.0196(13) 0.0129(12) 0.0111(12) -0.0010(10) 0.0046(10) 0.0005(10)
C22 0.0153(13) 0.0116(12) 0.0144(12) 0.0001(10) 0.0040(10) 0.0007(10)
C23 0.0163(13) 0.0074(12) 0.0114(12) -0.0012(9) 0.0031(10) -0.0017(9)
C24 0.0240(15) 0.0292(16) 0.0132(13) 0.0020(11) 0.0051(11) 0.0111(12)
C25 0.0167(14) 0.0354(17) 0.0211(14) -0.0075(12) 0.0025(12) 0.0030(12)
C26 0.0159(14) 0.0293(16) 0.0242(14) -0.0015(12) 0.0070(12) 0.0064(12)
C27 0.0193(14) 0.0192(14) 0.0175(13) 0.0048(11) 0.0055(11) 0.0075(11)
C28 0.0192(14) 0.0230(15) 0.0239(14) 0.0077(11) 0.0071(12) 0.0031(11)
C29 0.0184(14) 0.0305(16) 0.0227(14) 0.0062(12) 0.0114(12) 0.0053(12)
C30 0.0159(14) 0.0169(14) 0.0222(14) 0.0074(11) 0.0059(12) 0.0028(10)
C38 0.0152(13) 0.0148(13) 0.0257(14) -0.0001(11) 0.0045(11) 0.0013(10)
C40 0.0174(13) 0.0149(13) 0.0172(13) 0.0006(10) 0.0034(11) -0.0018(10)
C41 0.0196(14) 0.0132(13) 0.0170(13) -0.0010(10) -0.0010(11) -0.0032(10)
C42 0.0226(14) 0.0136(13) 0.0161(13) 0.0023(10) 0.0003(11) 0.0011(11)
C43 0.0164(13) 0.0116(12) 0.0149(12) -0.0001(10) 0.0073(10) 0.0001(10)
C44 0.0152(13) 0.0134(13) 0.0317(15) -0.0006(11) 0.0034(12) -0.0023(10)
C45 0.0141(13) 0.0146(13) 0.0298(15) 0.0017(11) 0.0039(12) 0.0025(10)
C46 0.0172(13) 0.0120(12) 0.0140(12) -0.0001(10) 0.0075(10) 0.0011(10)
C47 0.0212(14) 0.0123(13) 0.0169(13) -0.0041(10) 0.0016(11) 0.0009(10)
C48 0.0210(14) 0.0144(13) 0.0140(12) 0.0007(10) 0.0014(11) 0.0024(10)
C49 0.0162(13) 0.0119(13) 0.0189(13) 0.0011(10) 0.0012(11) 0.0022(10)
C50 0.0159(13) 0.0140(13) 0.0192(13) 0.0007(10) 0.0031(11) -0.0011(10)
C51 0.0165(14) 0.0165(14) 0.0257(15) -0.0007(11) 0.0031(11) 0.0010(11)
C52 0.0182(14) 0.0153(13) 0.0267(15) -0.0007(11) 0.0038(12) -0.0016(11)
C53 0.022(2) 0.0115(18) 0.0163(18) 0.000 0.0064(15) 0.000
C54 0.0179(19) 0.0120(18) 0.0168(18) 0.000 -0.0027(15) 0.000
C55 0.0196(14) 0.0168(13) 0.0220(14) -0.0014(11) 0.0060(11) 0.0008(11)
C56 0.0202(14) 0.0176(14) 0.0236(14) 0.0003(11) 0.0077(12) -0.0002(11)
N2 0.0163(11) 0.0127(11) 0.0130(10) -0.0003(8) 0.0051(9) -0.0007(8)
N3 0.0166(11) 0.0123(11) 0.0131(10) -0.0007(8) 0.0054(9) -0.0013(8)
N4 0.0158(11) 0.0118(10) 0.0112(10) -0.0005(8) 0.0049(9) 0.0005(8)
N5 0.0150(16) 0.0169(16) 0.0200(16) 0.000 0.0044(13) 0.000
N6 0.0166(16) 0.0124(15) 0.0187(16) 0.000 0.0031(13) 0.000
O1W 0.0436(14) 0.0261(12) 0.0366(12) 0.0022(9) 0.0150(11) 0.0023(10)
O3 0.0197(10) 0.0182(9) 0.0155(9) -0.0005(7) 0.0082(8) -0.0022(7)
O2W 0.0732(19) 0.0448(15) 0.0295(13) 0.0022(11) 0.0031(12) 0.0238(13)
O4 0.0251(11) 0.0233(10) 0.0111(9) 0.0010(7) 0.0029(8) 0.0008(8)
O3W 0.0538(16) 0.0250(12) 0.0704(17) -0.0014(12) 0.0156(14) -0.0103(11)
O7 0.0135(10) 0.0318(12) 0.0454(13) 0.0110(10) 0.0065(9) 0.0029(9)
O8 0.0180(9) 0.0174(9) 0.0107(9) -0.0015(7) 0.0040(7) -0.0012(7)
O9 0.0148(9) 0.0210(10) 0.0122(9) -0.0008(7) 0.0050(7) 0.0019(7)
O10 0.0175(9) 0.0186(9) 0.0094(8) -0.0003(7) 0.0046(7) 0.0034(7)
O11 0.0138(9) 0.0155(9) 0.0146(9) -0.0004(7) 0.0033(7) 0.0003(7)
O12 0.0193(10) 0.0400(12) 0.0169(10) -0.0084(9) 0.0010(8) 0.0139(9)
O13 0.0157(10) 0.0209(10) 0.0208(10) -0.0007(8) 0.0034(8) 0.0049(8)
O14 0.0181(10) 0.0189(10) 0.0258(10) -0.0016(8) 0.0059(8) 0.0006(8)
Co3 0.0153(3) 0.0111(2) 0.0205(3) 0.000 0.0043(2) 0.000
C1 0.0140(13) 0.0088(12) 0.0139(12) 0.0012(9) 0.0037(10) 0.0032(9)
C2 0.0128(12) 0.0104(12) 0.0160(12) -0.0003(10) 0.0056(10) 0.0013(10)
C3 0.0163(13) 0.0146(13) 0.0152(12) 0.0017(10) 0.0067(10) 0.0020(10)
C4 0.0110(12) 0.0152(13) 0.0199(13) -0.0026(10) 0.0037(10) 0.0018(10)
C5 0.0171(13) 0.0168(13) 0.0135(12) -0.0012(10) 0.0005(10) 0.0025(10)
C6 0.0160(13) 0.0119(12) 0.0171(13) 0.0014(10) 0.0073(11) 0.0024(10)
C7 0.0135(13) 0.0130(12) 0.0148(12) 0.0002(10) 0.0035(10) 0.0013(10)
C9 0.0149(13) 0.0208(14) 0.0101(12) 0.0015(10) 0.0044(10) 0.0013(10)
C31 0.0153(13) 0.0153(13) 0.0262(14) -0.0003(11) 0.0000(11) -0.0015(11)
C32 0.0161(14) 0.0145(13) 0.0286(15) 0.0009(11) 0.0012(12) 0.0019(11)
C33 0.0163(13) 0.0125(12) 0.0123(12) 0.0002(10) 0.0059(10) 0.0008(10)
C34 0.0147(13) 0.0134(13) 0.0199(13) -0.0009(10) 0.0049(11) -0.0016(10)
C35 0.0150(13) 0.0156(13) 0.0165(12) 0.0007(10) 0.0040(10) 0.0027(10)
C36 0.0163(13) 0.0111(12) 0.0134(12) -0.0003(10) 0.0056(10) -0.0001(10)
C37 0.0133(13) 0.0140(13) 0.0241(14) -0.0007(11) 0.0001(11) -0.0013(10)
C39 0.0150(13) 0.0137(13) 0.0186(13) 0.0005(10) 0.0010(11) 0.0018(10)
N1 0.0179(11) 0.0120(11) 0.0096(10) -0.0019(8) 0.0026(9) -0.0001(8)
O1 0.0178(9) 0.0162(9) 0.0119(8) -0.0008(7) 0.0048(7) -0.0030(7)
O2 0.0126(9) 0.0127(9) 0.0161(9) -0.0011(7) 0.0032(7) -0.0007(7)
O5 0.0108(9) 0.0171(9) 0.0267(10) -0.0007(8) 0.0034(8) -0.0027(7)
O6 0.0253(13) 0.0255(13) 0.092(2) 0.0084(13) 0.0069(13) 0.0084(10)
Co1 0.01351(18) 0.00951(17) 0.00981(17) -0.00050(12) 0.00344(13) -0.00047(13)
Co2 0.01235(18) 0.00993(18) 0.00908(17) -0.00041(12) 0.00339(13) -0.00059(12)

loop_
_atom_type_symbol
_atom_type_description
_atom_type_scat_dispersion_real
_atom_type_scat_dispersion_imag
_atom_type_scat_source
C C 0.0033 0.0016 'International Tables Vol C Tables 4.2.6.8 and 6.1.1.4'
H H 0.0000 0.0000 'International Tables Vol C Tables 4.2.6.8 and 6.1.1.4'
N N 0.0061 0.0033 'International Tables Vol C Tables 4.2.6.8 and 6.1.1.4'
O O 0.0106 0.0060 'International Tables Vol C Tables 4.2.6.8 and 6.1.1.4'
Co Co 0.3494 0.9721 'International Tables Vol C Tables 4.2.6.8 and 6.1.1.4'

loop_
_geom_angle_atom_site_label_1
_geom_angle_atom_site_label_2
_geom_angle_atom_site_label_3
_geom_angle
_geom_angle_site_symmetry_1
_geom_angle_site_symmetry_3
O4 C8 O3 120.6(2) . .
O4 C8 C6 120.8(2) . .
O3 C8 C6 118.5(2) . .
C11 C10 C9 118.2(2) . .
C11 C10 H10 120.9 . .
C9 C10 H10 120.9 . .
C10 C11 C12 121.1(2) . .
C10 C11 H11 119.4 . .
C12 C11 H11 119.4 . .
C13 C12 C11 119.1(2) . .
C13 C12 C15 118.9(2) . .
C11 C12 C15 121.9(2) . .
C14 C13 C12 121.0(2) . .
C14 C13 H13 119.5 . .
C12 C13 H13 119.5 . .
C13 C14 C9 118.5(2) . .
C13 C14 H14 120.8 . .
C9 C14 H14 120.8 . .
O6 C15 O7 123.0(3) . .
O6 C15 C12 124.5(3) . .
O7 C15 C12 112.5(2) . .
O8 C16 O9 120.8(2) . .
O8 C16 C17 120.4(2) . .
O9 C16 C17 118.8(2) . .
C18 C17 C22 120.0(2) . .
C18 C17 C16 120.2(2) . .
C22 C17 C16 119.7(2) . .
C19 C18 C17 119.2(2) . .
C19 C18 H18 120.4 . .
C17 C18 H18 120.4 . .
C18 C19 C20 121.5(2) . .
C18 C19 O12 118.0(2) . .
C20 C19 O12 120.5(2) . .
C19 C20 C21 119.1(2) . .
C19 C20 H20 120.4 . .
C21 C20 H20 120.4 . .
C22 C21 C20 120.0(2) . .
C22 C21 C23 119.9(2) . .
C20 C21 C23 120.0(2) . .
C21 C22 C17 120.0(2) . .
C21 C22 H22 120.0 . .
C17 C22 H22 120.0 . .
O11 C23 O10 124.3(2) . .
O11 C23 C21 118.1(2) . .
O10 C23 C21 117.5(2) . .
C25 C24 C29 121.1(3) . .
C25 C24 O12 116.7(3) . .
C29 C24 O12 122.2(2) . .
C24 C25 C26 119.1(3) . .
C24 C25 H25 120.5 . .
C26 C25 H25 120.5 . .
C25 C26 C27 120.4(2) . .
C25 C26 H26 119.8 . .
C27 C26 H26 119.8 . .
C28 C27 C26 119.2(2) . .
C28 C27 C30 120.5(2) . .
C26 C27 C30 119.8(2) . .
C29 C28 C27 120.7(3) . .
C29 C28 H28 119.7 . .
C27 C28 H28 119.7 . .
C28 C29 C24 119.2(2) . .
C28 C29 H29 120.4 . .
C24 C29 H29 120.4 . .
O14 C30 O13 118.9(2) . .
O14 C30 C27 120.4(2) . .
O13 C30 C27 120.1(2) . .
O14 C30 Co3 64.59(14) . .
O13 C30 Co3 57.57(13) . .
C27 C30 Co3 153.90(18) . .
N2 C38 C37 123.4(2) . .
N2 C38 H38 118.3 . .
C37 C38 H38 118.3 . .
N2 C40 C39 123.5(2) . .
N2 C40 H40 118.2 . .
C39 C40 H40 118.2 . .
N3 C41 C42 123.3(2) . .
N3 C41 H41 118.4 . .
C42 C41 H41 118.4 . .
C41 C42 C43 120.2(2) . .
C41 C42 H42 119.9 . .
C43 C42 H42 119.9 . .
C42 C43 C44 116.2(2) . .
C42 C43 C46 121.9(2) . .
C44 C43 C46 122.0(2) . .
C45 C44 C43 119.7(2) . .
C45 C44 H44 120.2 . .
C43 C44 H44 120.2 . .
N3 C45 C44 124.0(2) . .
N3 C45 H45 118.0 . .
C44 C45 H45 118.0 . .
C49 C46 C47 116.3(2) . .
C49 C46 C43 121.9(2) . .
C47 C46 C43 121.8(2) . .
C48 C47 C46 120.2(2) . .
C48 C47 H47 119.9 . .
C46 C47 H47 119.9 . .
N4 C48 C47 123.5(2) . .
N4 C48 H48 118.3 . .
C47 C48 H48 118.3 . .
C50 C49 C46 120.2(2) . .
C50 C49 H49 119.9 . .
C46 C49 H49 119.9 . .
N4 C50 C49 123.0(2) . .
N4 C50 H50 118.5 . .
C49 C50 H50 118.5 . .
N5 C51 C52 123.3(3) . .
N5 C51 H51 118.4 . .
C52 C51 H51 118.4 . .
C51 C52 C53 119.2(3) . .
C51 C52 H52 120.4 . .
C53 C52 H52 120.4 . .
C52 C53 C52 118.0(3) 2_556 .
C52 C53 C54 121.02(16) 2_556 .
C52 C53 C54 121.02(16) . .
C55 C54 C55 117.9(3) 2_556 .
C55 C54 C53 121.05(17) 2_556 .
C55 C54 C53 121.05(17) . .
C56 C55 C54 119.3(3) . .
C56 C55 H55 120.4 . .
C54 C55 H55 120.4 . .
N6 C56 C55 123.0(3) . .
N6 C56 H56 118.5 . .
C55 C56 H56 118.5 . .
C40 N2 C38 116.8(2) . .
C40 N2 Co2 120.90(16) . 1_565
C38 N2 Co2 122.24(17) . 1_565
C45 N3 C41 116.7(2) . .
C45 N3 Co1 120.66(17) . .
C41 N3 Co1 122.62(16) . .
C48 N4 C50 116.7(2) . .
C48 N4 Co1 120.34(16) . 1_565
C50 N4 Co1 122.81(16) . 1_565
C51 N5 C51 117.1(3) 2_556 .
C51 N5 Co3 121.43(16) 2_556 .
C51 N5 Co3 121.43(16) . .
C56 N6 C56 117.4(3) 2_556 .
C56 N6 Co3 121.32(16) 2_556 1_545
C56 N6 Co3 121.32(16) . 1_545
C8 O3 Co1 96.74(15) . 6_566
C8 O4 Co1 84.30(16) . 6_566
C15 O7 H7O 108.6(19) . .
C16 O8 Co2 87.50(15) . .
C16 O9 Co2 91.51(14) . .
C23 O10 Co2 118.14(16) . 6_566
C23 O11 Co1 161.63(16) . 6_566
C24 O12 C19 116.4(2) . .
C30 O13 Co3 91.00(15) . .
C30 O14 Co3 84.57(15) . .
O13 Co3 O13 166.45(10) . 2_556
O13 Co3 N6 96.78(5) . 1_565
O13 Co3 N6 96.78(5) 2_556 1_565
O13 Co3 N5 83.22(5) . .
O13 Co3 N5 83.22(5) 2_556 .
N6 Co3 N5 180.000(2) 1_565 .
O13 Co3 O14 61.14(7) . .
O13 Co3 O14 117.24(7) 2_556 .
N6 Co3 O14 96.07(5) 1_565 .
N5 Co3 O14 83.93(5) . .
O13 Co3 O14 117.24(7) . 2_556
O13 Co3 O14 61.14(7) 2_556 2_556
N6 Co3 O14 96.07(5) 1_565 2_556
N5 Co3 O14 83.93(5) . 2_556
O14 Co3 O14 167.87(10) . 2_556
O13 Co3 C30 31.43(8) . .
O13 Co3 C30 142.89(8) 2_556 .
N6 Co3 C30 103.68(6) 1_565 .
N5 Co3 C30 76.32(6) . .
O14 Co3 C30 30.84(8) . .
O14 Co3 C30 143.96(8) 2_556 .
O13 Co3 C30 142.89(8) . 2_556
O13 Co3 C30 31.43(8) 2_556 2_556
N6 Co3 C30 103.68(6) 1_565 2_556
N5 Co3 C30 76.32(6) . 2_556
O14 Co3 C30 143.96(8) . 2_556
O14 Co3 C30 30.84(8) 2_556 2_556
C30 Co3 C30 152.64(12) . 2_556
O2 C1 O1 123.8(2) . .
O2 C1 C2 118.8(2) . .
O1 C1 C2 117.4(2) . .
C7 C2 C3 119.8(2) . .
C7 C2 C1 120.0(2) . .
C3 C2 C1 120.2(2) . .
C4 C3 C2 119.1(2) . .
C4 C3 H3 120.5 . .
C2 C3 H3 120.5 . .
C3 C4 C5 121.7(2) . .
C3 C4 O5 118.2(2) . .
C5 C4 O5 119.8(2) . .
C4 C5 C6 119.1(2) . .
C4 C5 H5 120.5 . .
C6 C5 H5 120.5 . .
C5 C6 C7 120.1(2) . .
C5 C6 C8 119.3(2) . .
C7 C6 C8 120.5(2) . .
C6 C7 C2 120.1(2) . .
C6 C7 H7 119.9 . .
C2 C7 H7 119.9 . .
O5 C9 C14 122.7(2) . .
O5 C9 C10 115.2(2) . .
C14 C9 C10 122.1(2) . .
N1 C31 C32 123.6(2) . .
N1 C31 H31 118.2 . .
C32 C31 H31 118.2 . .
C31 C32 C33 119.4(2) . .
C31 C32 H32 120.3 . .
C33 C32 H32 120.3 . .
C34 C33 C32 116.8(2) . .
C34 C33 C36 120.7(2) . .
C32 C33 C36 122.5(2) . .
C35 C34 C33 120.0(2) . .
C35 C34 H34 120.0 . .
C33 C34 H34 120.0 . .
N1 C35 C34 123.7(2) . .
N1 C35 H35 118.1 . .
C34 C35 H35 118.1 . .
C39 C36 C37 116.4(2) . .
C39 C36 C33 121.4(2) . .
C37 C36 C33 122.2(2) . .
C38 C37 C36 119.7(2) . .
C38 C37 H37 120.1 . .
C36 C37 H37 120.1 . .
C40 C39 C36 120.1(2) . .
C40 C39 H39 120.0 . .
C36 C39 H39 120.0 . .
C35 N1 C31 116.5(2) . .
C35 N1 Co2 124.21(17) . .
C31 N1 Co2 119.31(17) . .
C1 O1 Co1 117.43(16) . .
C1 O2 Co2 158.88(16) . .
C9 O5 C4 119.05(19) . .
O11 Co1 O1 121.93(7) 6_565 .
O11 Co1 O3 93.13(7) 6_565 6_565
O1 Co1 O3 144.87(7) . 6_565
O11 Co1 N4 90.97(7) 6_565 1_545
O1 Co1 N4 92.18(7) . 1_545
O3 Co1 N4 89.20(7) 6_565 1_545
O11 Co1 N3 87.37(7) 6_565 .
O1 Co1 N3 87.05(7) . .
O3 Co1 N3 92.84(7) 6_565 .
N4 Co1 N3 177.44(8) 1_545 .
O11 Co1 O4 151.03(6) 6_565 6_565
O1 Co1 O4 87.04(6) . 6_565
O3 Co1 O4 57.90(6) 6_565 6_565
N4 Co1 O4 88.29(7) 1_545 6_565
N3 Co1 O4 94.10(7) . 6_565
O2 Co2 O10 121.34(7) . 6_565
O2 Co2 N1 91.81(7) . .
O10 Co2 N1 90.63(7) 6_565 .
O2 Co2 N2 87.54(7) . 1_545
O10 Co2 N2 86.72(7) 6_565 1_545
N1 Co2 N2 176.43(8) . 1_545
O2 Co2 O9 91.37(7) . .
O10 Co2 O9 146.73(7) 6_565 .
N1 Co2 O9 94.51(7) . .
N2 Co2 O9 89.01(7) 1_545 .
O2 Co2 O8 151.11(7) . .
O10 Co2 O8 87.55(7) 6_565 .
N1 Co2 O8 87.61(7) . .
N2 Co2 O8 94.66(7) 1_545 .
O9 Co2 O8 59.92(6) . .

loop_
_geom_bond_atom_site_label_1
_geom_bond_atom_site_label_2
_geom_bond_distance
_geom_bond_site_symmetry_2
C8 O4 1.257(3) .
C8 O3 1.273(3) .
C8 C6 1.505(4) .
C10 C11 1.380(3) .
C10 C9 1.395(3) .
C10 H10 0.9500 .
C11 C12 1.397(4) .
C11 H11 0.9500 .
C12 C13 1.391(4) .
C12 C15 1.479(4) .
C13 C14 1.385(4) .
C13 H13 0.9500 .
C14 C9 1.384(4) .
C14 H14 0.9500 .
C15 O6 1.204(4) .
C15 O7 1.326(3) .
C16 O8 1.255(3) .
C16 O9 1.268(3) .
C16 C17 1.502(3) .
C17 C18 1.393(3) .
C17 C22 1.398(3) .
C18 C19 1.380(3) .
C18 H18 0.9500 .
C19 C20 1.389(3) .
C19 O12 1.394(3) .
C20 C21 1.395(4) .
C20 H20 0.9500 .
C21 C22 1.390(4) .
C21 C23 1.509(3) .
C22 H22 0.9500 .
C23 O11 1.257(3) .
C23 O10 1.259(3) .
C24 C25 1.383(4) .
C24 C29 1.387(4) .
C24 O12 1.394(3) .
C25 C26 1.388(4) .
C25 H25 0.9500 .
C26 C27 1.395(4) .
C26 H26 0.9500 .
C27 C28 1.390(4) .
C27 C30 1.482(4) .
C28 C29 1.380(4) .
C28 H28 0.9500 .
C29 H29 0.9500 .
C30 O14 1.260(3) .
C30 O13 1.275(3) .
C30 Co3 2.446(3) .
C38 N2 1.346(3) .
C38 C37 1.379(4) .
C38 H38 0.9500 .
C40 N2 1.339(3) .
C40 C39 1.375(3) .
C40 H40 0.9500 .
C41 N3 1.340(3) .
C41 C42 1.382(4) .
C41 H41 0.9500 .
C42 C43 1.397(3) .
C42 H42 0.9500 .
C43 C44 1.398(3) .
C43 C46 1.479(3) .
C44 C45 1.381(4) .
C44 H44 0.9500 .
C45 N3 1.335(3) .
C45 H45 0.9500 .
C46 C49 1.392(3) .
C46 C47 1.393(3) .
C47 C48 1.380(3) .
C47 H47 0.9500 .
C48 N4 1.341(3) .
C48 H48 0.9500 .
C49 C50 1.387(3) .
C49 H49 0.9500 .
C50 N4 1.345(3) .
C50 H50 0.9500 .
C51 N5 1.345(3) .
C51 C52 1.391(4) .
C51 H51 0.9500 .
C52 C53 1.391(3) .
C52 H52 0.9500 .
C53 C52 1.391(3) 2_556
C53 C54 1.486(5) .
C54 C55 1.390(3) 2_556
C54 C55 1.390(3) .
C55 C56 1.388(4) .
C55 H55 0.9500 .
C56 N6 1.345(3) .
C56 H56 0.9500 .
N2 Co2 2.145(2) 1_565
N3 Co1 2.153(2) .
N4 Co1 2.132(2) 1_565
N5 C51 1.345(3) 2_556
N5 Co3 2.202(3) .
N6 C56 1.345(3) 2_556
N6 Co3 2.101(3) 1_545
O3 Co1 2.1142(17) 6_566
O4 Co1 2.3960(19) 6_566
O7 H7O 0.890(17) .
O8 Co2 2.2432(18) .
O9 Co2 2.1469(17) .
O10 Co2 2.0525(17) 6_566
O11 Co1 2.0305(17) 6_566
O13 Co3 2.0648(18) .
O14 Co3 2.2191(18) .
Co3 O13 2.0648(18) 2_556
Co3 N6 2.101(3) 1_565
Co3 O14 2.2191(18) 2_556
Co3 C30 2.446(3) 2_556
C1 O2 1.251(3) .
C1 O1 1.267(3) .
C1 C2 1.510(3) .
C2 C7 1.394(3) .
C2 C3 1.395(3) .
C3 C4 1.381(3) .
C3 H3 0.9500 .
C4 C5 1.384(4) .
C4 O5 1.401(3) .
C5 C6 1.388(3) .
C5 H5 0.9500 .
C6 C7 1.392(3) .
C7 H7 0.9500 .
C9 O5 1.382(3) .
C31 N1 1.343(3) .
C31 C32 1.388(4) .
C31 H31 0.9500 .
C32 C33 1.395(3) .
C32 H32 0.9500 .
C33 C34 1.392(3) .
C33 C36 1.487(3) .
C34 C35 1.376(3) .
C34 H34 0.9500 .
C35 N1 1.340(3) .
C35 H35 0.9500 .
C36 C39 1.396(3) .
C36 C37 1.400(3) .
C37 H37 0.9500 .
C39 H39 0.9500 .
N1 Co2 2.140(2) .
O1 Co1 2.0485(17) .
O2 Co2 2.0441(17) .
Co1 O11 2.0305(17) 6_565
Co1 O3 2.1142(17) 6_565
Co1 N4 2.132(2) 1_545
Co1 O4 2.396(2) 6_565
Co2 O10 2.0525(17) 6_565
Co2 N2 2.145(2) 1_545

loop_
_geom_hbond_atom_site_label_D
_geom_hbond_atom_site_label_H
_geom_hbond_atom_site_label_A
_geom_hbond_distance_DH
_geom_hbond_distance_HA
_geom_hbond_distance_DA
_geom_hbond_angle_DHA
_geom_hbond_site_symmetry_A
O7 H7O O13 0.890(17) 1.710(18) 2.591(3) 170(3) 3_545

loop_
_geom_torsion_atom_site_label_1
_geom_torsion_atom_site_label_2
_geom_torsion_atom_site_label_3
_geom_torsion_atom_site_label_4
_geom_torsion
_geom_torsion_site_symmetry_1
_geom_torsion_site_symmetry_4
C9 C10 C11 C12 -0.1(4) . .
C10 C11 C12 C13 0.1(4) . .
C10 C11 C12 C15 -178.5(2) . .
C11 C12 C13 C14 0.5(4) . .
C15 C12 C13 C14 179.2(2) . .
C12 C13 C14 C9 -1.0(4) . .
C13 C12 C15 O6 -6.6(4) . .
C11 C12 C15 O6 172.0(3) . .
C13 C12 C15 O7 174.2(2) . .
C11 C12 C15 O7 -7.2(4) . .
O8 C16 C17 C18 -13.6(4) . .
O9 C16 C17 C18 164.8(2) . .
O8 C16 C17 C22 170.6(2) . .
O9 C16 C17 C22 -11.0(3) . .
C22 C17 C18 C19 -0.7(4) . .
C16 C17 C18 C19 -176.6(2) . .
C17 C18 C19 C20 -2.7(4) . .
C17 C18 C19 O12 178.6(2) . .
C18 C19 C20 C21 4.0(4) . .
O12 C19 C20 C21 -177.4(2) . .
C19 C20 C21 C22 -1.8(4) . .
C19 C20 C21 C23 174.9(2) . .
C20 C21 C22 C17 -1.6(4) . .
C23 C21 C22 C17 -178.3(2) . .
C18 C17 C22 C21 2.9(4) . .
C16 C17 C22 C21 178.7(2) . .
C22 C21 C23 O11 3.2(3) . .
C20 C21 C23 O11 -173.4(2) . .
C22 C21 C23 O10 -177.1(2) . .
C20 C21 C23 O10 6.2(3) . .
C29 C24 C25 C26 -3.6(4) . .
O12 C24 C25 C26 177.6(2) . .
C24 C25 C26 C27 -0.9(4) . .
C25 C26 C27 C28 3.9(4) . .
C25 C26 C27 C30 -167.7(2) . .
C26 C27 C28 C29 -2.4(4) . .
C30 C27 C28 C29 169.1(2) . .
C27 C28 C29 C24 -2.0(4) . .
C25 C24 C29 C28 5.1(4) . .
O12 C24 C29 C28 -176.2(2) . .
C28 C27 C30 O14 -21.1(4) . .
C26 C27 C30 O14 150.4(3) . .
C28 C27 C30 O13 168.1(2) . .
C26 C27 C30 O13 -20.4(4) . .
C28 C27 C30 Co3 -114.9(4) . .
C26 C27 C30 Co3 56.6(5) . .
N3 C41 C42 C43 1.0(4) . .
C41 C42 C43 C44 0.1(4) . .
C41 C42 C43 C46 -179.7(2) . .
C42 C43 C44 C45 -0.9(4) . .
C46 C43 C44 C45 178.9(2) . .
C43 C44 C45 N3 0.7(4) . .
C42 C43 C46 C49 166.4(2) . .
C44 C43 C46 C49 -13.4(4) . .
C42 C43 C46 C47 -13.7(4) . .
C44 C43 C46 C47 166.5(3) . .
C49 C46 C47 C48 1.7(4) . .
C43 C46 C47 C48 -178.2(2) . .
C46 C47 C48 N4 -1.1(4) . .
C47 C46 C49 C50 -0.7(4) . .
C43 C46 C49 C50 179.2(2) . .
C46 C49 C50 N4 -1.0(4) . .
N5 C51 C52 C53 -2.9(4) . .
C51 C52 C53 C52 1.35(18) . 2_556
C51 C52 C53 C54 -178.65(18) . .
C52 C53 C54 C55 -52.73(18) 2_556 2_556
C52 C53 C54 C55 127.27(18) . 2_556
C52 C53 C54 C55 127.27(18) 2_556 .
C52 C53 C54 C55 -52.73(18) . .
C55 C54 C55 C56 1.16(17) 2_556 .
C53 C54 C55 C56 -178.85(17) . .
C54 C55 C56 N6 -2.5(4) . .
C39 C40 N2 C38 0.7(4) . .
C39 C40 N2 Co2 178.86(19) . 1_565
C37 C38 N2 C40 -0.5(4) . .
C37 C38 N2 Co2 -178.6(2) . 1_565
C44 C45 N3 C41 0.4(4) . .
C44 C45 N3 Co1 -177.5(2) . .
C42 C41 N3 C45 -1.2(4) . .
C42 C41 N3 Co1 176.6(2) . .
C47 C48 N4 C50 -0.5(4) . .
C47 C48 N4 Co1 175.7(2) . 1_565
C49 C50 N4 C48 1.6(4) . .
C49 C50 N4 Co1 -174.54(19) . 1_565
C52 C51 N5 C51 1.46(19) . 2_556
C52 C51 N5 Co3 -178.54(19) . .
C55 C56 N6 C56 1.25(18) . 2_556
C55 C56 N6 Co3 -178.75(18) . 1_545
O4 C8 O3 Co1 7.2(2) . 6_566
C6 C8 O3 Co1 -171.17(18) . 6_566
O3 C8 O4 Co1 -6.3(2) . 6_566
C6 C8 O4 Co1 172.0(2) . 6_566
O9 C16 O8 Co2 -4.7(2) . .
C17 C16 O8 Co2 173.7(2) . .
O8 C16 O9 Co2 4.9(2) . .
C17 C16 O9 Co2 -173.49(19) . .
O11 C23 O10 Co2 9.1(3) . 6_566
C21 C23 O10 Co2 -170.53(15) . 6_566
O10 C23 O11 Co1 -77.1(6) . 6_566
C21 C23 O11 Co1 102.5(5) . 6_566
C25 C24 O12 C19 -151.7(2) . .
C29 C24 O12 C19 29.6(4) . .
C18 C19 O12 C24 -130.4(3) . .
C20 C19 O12 C24 51.0(3) . .
O14 C30 O13 Co3 -21.5(2) . .
C27 C30 O13 Co3 149.5(2) . .
O13 C30 O14 Co3 20.0(2) . .
C27 C30 O14 Co3 -150.9(2) . .
C30 O13 Co3 O13 -74.80(14) . 2_556
C30 O13 Co3 N6 105.20(14) . 1_565
C30 O13 Co3 N5 -74.80(14) . .
C30 O13 Co3 O14 11.99(14) . .
C30 O13 Co3 O14 -154.37(14) . 2_556
C30 O13 Co3 C30 -131.3(2) . 2_556
C51 N5 Co3 O13 119.30(14) 2_556 .
C51 N5 Co3 O13 -60.70(14) . .
C51 N5 Co3 O13 -60.70(14) 2_556 2_556
C51 N5 Co3 O13 119.30(14) . 2_556
C51 N5 Co3 N6 25(33) 2_556 1_565
C51 N5 Co3 N6 -155(30) . 1_565
C51 N5 Co3 O14 57.74(14) 2_556 .
C51 N5 Co3 O14 -122.26(14) . .
C51 N5 Co3 O14 -122.26(14) 2_556 2_556
C51 N5 Co3 O14 57.74(14) . 2_556
C51 N5 Co3 C30 88.11(15) 2_556 .
C51 N5 Co3 C30 -91.89(15) . .
C51 N5 Co3 C30 -91.89(15) 2_556 2_556
C51 N5 Co3 C30 88.11(15) . 2_556
C30 O14 Co3 O13 -12.20(14) . .
C30 O14 Co3 O13 152.54(14) . 2_556
C30 O14 Co3 N6 -106.61(14) . 1_565
C30 O14 Co3 N5 73.39(14) . .
C30 O14 Co3 O14 73.39(14) . 2_556
C30 O14 Co3 C30 130.0(2) . 2_556
O14 C30 Co3 O13 159.2(2) . .
C27 C30 Co3 O13 -93.1(5) . .
O14 C30 Co3 O13 -42.8(2) . 2_556
O13 C30 Co3 O13 157.99(17) . 2_556
C27 C30 Co3 O13 64.9(5) . 2_556
O14 C30 Co3 N6 78.73(14) . 1_565
O13 C30 Co3 N6 -80.48(14) . 1_565
C27 C30 Co3 N6 -173.6(4) . 1_565
O14 C30 Co3 N5 -101.27(14) . .
O13 C30 Co3 N5 99.52(14) . .
C27 C30 Co3 N5 6.4(4) . .
O13 C30 Co3 O14 -159.2(2) . .
C27 C30 Co3 O14 107.7(5) . .
O14 C30 Co3 O14 -159.98(16) . 2_556
O13 C30 Co3 O14 40.8(2) . 2_556
C27 C30 Co3 O14 -52.3(5) . 2_556
O14 C30 Co3 C30 -101.27(14) . 2_556
O13 C30 Co3 C30 99.52(14) . 2_556
C27 C30 Co3 C30 6.4(4) . 2_556
O2 C1 C2 C7 9.2(3) . .
O1 C1 C2 C7 -172.0(2) . .
O2 C1 C2 C3 -167.6(2) . .
O1 C1 C2 C3 11.2(3) . .
C7 C2 C3 C4 0.4(4) . .
C1 C2 C3 C4 177.2(2) . .
C2 C3 C4 C5 3.2(4) . .
C2 C3 C4 O5 -169.8(2) . .
C3 C4 C5 C6 -4.0(4) . .
O5 C4 C5 C6 168.9(2) . .
C4 C5 C6 C7 1.1(4) . .
C4 C5 C6 C8 -174.2(2) . .
O4 C8 C6 C5 -22.6(4) . .
O3 C8 C6 C5 155.7(2) . .
O4 C8 C6 C7 162.0(2) . .
O3 C8 C6 C7 -19.6(3) . .
C5 C6 C7 C2 2.4(4) . .
C8 C6 C7 C2 177.7(2) . .
C3 C2 C7 C6 -3.2(4) . .
C1 C2 C7 C6 180.0(2) . .
C13 C14 C9 O5 179.3(2) . .
C13 C14 C9 C10 1.0(4) . .
C11 C10 C9 O5 -178.9(2) . .
C11 C10 C9 C14 -0.4(4) . .
N1 C31 C32 C33 0.7(4) . .
C31 C32 C33 C34 0.6(4) . .
C31 C32 C33 C36 -179.0(2) . .
C32 C33 C34 C35 -1.7(4) . .
C36 C33 C34 C35 177.8(2) . .
C33 C34 C35 N1 1.7(4) . .
C34 C33 C36 C39 -11.5(3) . .
C32 C33 C36 C39 168.0(2) . .
C34 C33 C36 C37 168.6(2) . .
C32 C33 C36 C37 -11.9(4) . .
N2 C38 C37 C36 0.0(4) . .
C39 C36 C37 C38 0.4(4) . .
C33 C36 C37 C38 -179.7(2) . .
N2 C40 C39 C36 -0.4(4) . .
C37 C36 C39 C40 -0.2(4) . .
C33 C36 C39 C40 179.9(2) . .
C34 C35 N1 C31 -0.5(4) . .
C34 C35 N1 Co2 -179.34(19) . .
C32 C31 N1 C35 -0.8(4) . .
C32 C31 N1 Co2 178.2(2) . .
O2 C1 O1 Co1 4.8(3) . .
C2 C1 O1 Co1 -173.93(15) . .
O1 C1 O2 Co2 -82.5(5) . .
C2 C1 O2 Co2 96.2(5) . .
C14 C9 O5 C4 7.2(3) . .
C10 C9 O5 C4 -174.4(2) . .
C3 C4 O5 C9 -102.8(3) . .
C5 C4 O5 C9 84.0(3) . .
C1 O1 Co1 O11 18.94(19) . 6_565
C1 O1 Co1 O3 -165.29(15) . 6_565
C1 O1 Co1 N4 -73.57(17) . 1_545
C1 O1 Co1 N3 103.99(17) . .
C1 O1 Co1 O4 -161.75(17) . 6_565
C45 N3 Co1 O11 156.9(2) . 6_565
C41 N3 Co1 O11 -20.9(2) . 6_565
C45 N3 Co1 O1 34.8(2) . .
C41 N3 Co1 O1 -143.0(2) . .
C45 N3 Co1 O3 -110.1(2) . 6_565
C41 N3 Co1 O3 72.1(2) . 6_565
C45 N3 Co1 N4 107.3(18) . 1_545
C41 N3 Co1 N4 -70.5(19) . 1_545
C45 N3 Co1 O4 -52.1(2) . 6_565
C41 N3 Co1 O4 130.14(19) . 6_565
C1 O2 Co2 O10 86.6(5) . 6_565
C1 O2 Co2 N1 -5.2(5) . .
C1 O2 Co2 N2 171.3(5) . 1_545
C1 O2 Co2 O9 -99.8(5) . .
C1 O2 Co2 O8 -93.5(5) . .
C35 N1 Co2 O2 -9.87(19) . .
C31 N1 Co2 O2 171.28(19) . .
C35 N1 Co2 O10 -131.25(19) . 6_565
C31 N1 Co2 O10 49.90(19) . 6_565
C35 N1 Co2 N2 -89.3(13) . 1_545
C31 N1 Co2 N2 91.8(13) . 1_545
C35 N1 Co2 O9 81.65(19) . .
C31 N1 Co2 O9 -97.20(19) . .
C35 N1 Co2 O8 141.23(19) . .
C31 N1 Co2 O8 -37.63(19) . .
C16 O9 Co2 O2 173.80(14) . .
C16 O9 Co2 O10 -16.2(2) . 6_565
C16 O9 Co2 N1 81.87(15) . .
C16 O9 Co2 N2 -98.69(15) . 1_545
C16 O9 Co2 O8 -2.73(13) . .
C16 O8 Co2 O2 -4.4(2) . .
C16 O8 Co2 O10 175.42(14) . 6_565
C16 O8 Co2 N1 -93.86(14) . .
C16 O8 Co2 N2 88.91(14) . 1_545
C16 O8 Co2 O9 2.76(13) . .
